data_4080157
loop_
_publ_author_name
'Huo, Ping'
'Liu, Wanyun'
'He, Xiaohui'
'Wang, Hongming'
'Chen, Yiwang'

_publ_section_title
;
 Nickel(II) Complexes with Three-Dimensional Geometry \a-Diimine Ligands:
 Synthesis and Catalytic Activity toward Copolymerization of Norbornene
;
_journal_issue 8
_journal_name_full Organometallics
_journal_page_first 2291
_journal_paper_doi 10.1021/om300883h
_journal_volume 32
_journal_year 2013
_chemical_formula_moiety 'C32 H26 Br2 N2'
_chemical_formula_sum 'C32 H26 Br2 N2'
_chemical_formula_weight 598.35
_chemical_name_systematic
; 
 ? 
;
_space_group_IT_number 61
_symmetry_cell_setting orthorhombic
_symmetry_space_group_name_Hall '-P 2ac 2ab'
_symmetry_space_group_name_H-M 'P b c a'
_atom_sites_solution_hydrogens geom
_atom_sites_solution_primary direct
_atom_sites_solution_secondary difmap
_audit_creation_method SHELXL-97
_cell_angle_alpha 90.00
_cell_angle_beta 90.00
_cell_angle_gamma 90.00
_cell_formula_units_Z 8
_cell_length_a 16.846(2)
_cell_length_b 13.7766(18)
_cell_length_c 22.911(3)
_cell_measurement_reflns_used 7532
_cell_measurement_temperature 296(2)
_cell_measurement_theta_max 22.41
_cell_measurement_theta_min 2.61
_cell_volume 5317.2(12)
_computing_cell_refinement 'Bruker SAINT'
_computing_data_collection 'Bruker APEX2'
_computing_data_reduction 'Bruker SAINT'
_computing_molecular_graphics 'Bruker SHELXTL'
_computing_publication_material 'Bruker SHELXTL'
_computing_structure_refinement 'SHELXL-97 (Sheldrick, 2008)'
_computing_structure_solution 'SHELXS-97 (Sheldrick, 2008)'
_diffrn_ambient_temperature 296(2)
_diffrn_measured_fraction_theta_full 0.988
_diffrn_measured_fraction_theta_max 0.988
_diffrn_measurement_device_type 'Bruker APEX-II CCD'
_diffrn_measurement_method '\f and \w scans'
_diffrn_radiation_monochromator graphite
_diffrn_radiation_source 'fine-focus sealed tube'
_diffrn_radiation_type MoK\a
_diffrn_radiation_wavelength 0.71073
_diffrn_reflns_av_R_equivalents 0.0635
_diffrn_reflns_av_sigmaI/netI 0.0438
_diffrn_reflns_limit_h_max 21
_diffrn_reflns_limit_h_min -22
_diffrn_reflns_limit_k_max 18
_diffrn_reflns_limit_k_min -18
_diffrn_reflns_limit_l_max 30
_diffrn_reflns_limit_l_min -28
_diffrn_reflns_number 47475
_diffrn_reflns_theta_full 28.41
_diffrn_reflns_theta_max 28.41
_diffrn_reflns_theta_min 2.61
_exptl_absorpt_coefficient_mu 3.073
_exptl_absorpt_correction_T_max 0.541
_exptl_absorpt_correction_T_min 0.414
_exptl_absorpt_correction_type multi-scan
_exptl_crystal_colour yellow
_exptl_crystal_density_diffrn 1.495
_exptl_crystal_density_method 'not measured'
_exptl_crystal_description block
_exptl_crystal_F_000 2416
_exptl_crystal_size_max 0.3
_exptl_crystal_size_mid 0.25
_exptl_crystal_size_min 0.2
_refine_diff_density_max 0.640
_refine_diff_density_min -0.840
_refine_diff_density_rms 0.063
_refine_ls_extinction_method none
_refine_ls_goodness_of_fit_ref 1.002
_refine_ls_hydrogen_treatment constr
_refine_ls_matrix_type full
_refine_ls_number_parameters 329
_refine_ls_number_reflns 6607
_refine_ls_number_restraints 0
_refine_ls_restrained_S_all 1.002
_refine_ls_R_factor_all 0.1064
_refine_ls_R_factor_gt 0.0455
_refine_ls_shift/su_max 0.001
_refine_ls_shift/su_mean 0.000
_refine_ls_structure_factor_coef Fsqd
_refine_ls_weighting_details 'calc w=1/[\s^2^(Fo^2^)+(0.0511P)^2^+3.6102P] where P=(Fo^2^+2Fc^2^)/3'
_refine_ls_weighting_scheme calc
_refine_ls_wR_factor_gt 0.1000
_refine_ls_wR_factor_ref 0.1241
_reflns_number_gt 3671
_reflns_number_total 6607
_reflns_threshold_expression >2sigma(I)
_cod_data_source_file om300883h_si_002.cif
_cod_data_source_block L4
_cod_depositor_comments
;
The following automatic conversions were performed:

'_symmetry_cell_setting' value 'Orthorhombic' changed to
'orthorhombic' according to
/home/saulius/struct/CIF-dictionaries/cif_core.dic dictionary named
'cif_core.dic' version 2.4.2 from 2011-04-26.

Automatic conversion script
Id: cif_fix_values 1891 2012-01-12 08:04:46Z andrius 
;
_cod_original_cell_volume 5317.1(12)
_cod_original_sg_symbol_H-M Pbca
_cod_database_code 4080157

loop_
_symmetry_equiv_pos_as_xyz
'x, y, z'
'-x+1/2, -y, z+1/2'
'-x, y+1/2, -z+1/2'
'x+1/2, -y+1/2, -z'
'-x, -y, -z'
'x-1/2, y, -z-1/2'
'x, -y-1/2, z-1/2'
'-x-1/2, y-1/2, z'

loop_
_atom_site_label
_atom_site_type_symbol
_atom_site_fract_x
_atom_site_fract_y
_atom_site_fract_z
_atom_site_U_iso_or_equiv
_atom_site_adp_type
_atom_site_occupancy
_atom_site_symmetry_multiplicity
_atom_site_calc_flag
_atom_site_refinement_flags
Br1 Br 0.13286(3) 0.75719(3) 0.437722(19) 0.08233(18) Uani 1 1 d .
Br2 Br 0.23305(3) 0.33140(3) 0.074161(16) 0.07358(16) Uani 1 1 d .
N2 N 0.06367(15) 0.36373(16) 0.30722(11) 0.0407(6) Uani 1 1 d .
N1 N -0.01910(17) 0.35965(18) 0.42328(11) 0.0470(7) Uani 1 1 d .
C1 C 0.0538(3) 0.0833(2) 0.45966(18) 0.0680(11) Uani 1 1 d .
H4 H 0.0234 0.0879 0.4934 0.082 Uiso 1 1 calc R
C2 C 0.1228(3) 0.0306(3) 0.4594(2) 0.0859(15) Uani 1 1 d .
H3 H 0.1387 -0.0016 0.4931 0.103 Uiso 1 1 calc R
C3 C 0.1687(3) 0.0245(3) 0.4102(3) 0.0803(14) Uani 1 1 d .
H2 H 0.2149 -0.0124 0.4107 0.096 Uiso 1 1 calc R
C4 C 0.1468(2) 0.0732(2) 0.3597(2) 0.0624(11) Uani 1 1 d .
H1 H 0.1789 0.0710 0.3266 0.075 Uiso 1 1 calc R
C5 C 0.0765(2) 0.1251(2) 0.35935(15) 0.0465(8) Uani 1 1 d .
C6 C 0.0301(2) 0.1294(2) 0.40910(15) 0.0494(9) Uani 1 1 d .
C7 C -0.0441(2) 0.1913(2) 0.40162(14) 0.0478(8) Uani 1 1 d .
H6 H -0.0773 0.1921 0.4367 0.057 Uiso 1 1 calc R
C8 C -0.0882(2) 0.1545(2) 0.34856(15) 0.0453(8) Uani 1 1 d .
C9 C -0.04139(19) 0.15044(19) 0.29870(14) 0.0412(7) Uani 1 1 d .
C10 C 0.04329(18) 0.18320(19) 0.30909(14) 0.0411(7) Uani 1 1 d .
H13 H 0.0761 0.1783 0.2739 0.049 Uiso 1 1 calc R
C11 C -0.1666(2) 0.1241(2) 0.34592(19) 0.0610(10) Uani 1 1 d .
H8 H -0.1984 0.1253 0.3791 0.073 Uiso 1 1 calc R
C12 C -0.1967(2) 0.0921(3) 0.2933(2) 0.0722(12) Uani 1 1 d .
H9 H -0.2492 0.0714 0.2912 0.087 Uiso 1 1 calc R
C13 C -0.1510(3) 0.0903(2) 0.2444(2) 0.0680(11) Uani 1 1 d .
H10 H -0.1728 0.0696 0.2092 0.082 Uiso 1 1 calc R
C14 C -0.0726(2) 0.1190(2) 0.24639(16) 0.0526(9) Uani 1 1 d .
H11 H -0.0412 0.1172 0.2130 0.063 Uiso 1 1 calc R
C15 C -0.00981(19) 0.2909(2) 0.38726(13) 0.0407(7) Uani 1 1 d .
C16 C 0.03693(17) 0.2878(2) 0.33164(13) 0.0370(7) Uani 1 1 d .
C17 C 0.01955(19) 0.4512(2) 0.42058(13) 0.0409(7) Uani 1 1 d .
C18 C -0.02123(19) 0.5314(2) 0.39945(14) 0.0455(8) Uani 1 1 d .
C19 C 0.0136(2) 0.6224(2) 0.40468(15) 0.0504(9) Uani 1 1 d .
H27 H -0.0124 0.6771 0.3905 0.060 Uiso 1 1 calc R
C20 C 0.0865(2) 0.6314(2) 0.43091(14) 0.0501(9) Uani 1 1 d .
C21 C 0.1261(2) 0.5529(2) 0.45258(15) 0.0505(8) Uani 1 1 d .
H30 H 0.1752 0.5611 0.4705 0.061 Uiso 1 1 calc R
C22 C 0.0932(2) 0.4605(2) 0.44803(14) 0.0452(8) Uani 1 1 d .
C23 C 0.10405(18) 0.35461(18) 0.25258(13) 0.0365(7) Uani 1 1 d .
C24 C 0.06064(19) 0.3669(2) 0.20135(14) 0.0414(7) Uani 1 1 d .
C25 C 0.1000(2) 0.3607(2) 0.14838(14) 0.0464(8) Uani 1 1 d .
H20 H 0.0721 0.3683 0.1137 0.056 Uiso 1 1 calc R
C26 C 0.1802(2) 0.3433(2) 0.14723(13) 0.0454(8) Uani 1 1 d .
C27 C 0.22365(19) 0.3328(2) 0.19774(14) 0.0442(8) Uani 1 1 d .
H22 H 0.2781 0.3219 0.1959 0.053 Uiso 1 1 calc R
C28 C 0.18540(19) 0.33885(19) 0.25172(13) 0.0409(7) Uani 1 1 d .
C29 C -0.1009(2) 0.5205(3) 0.37108(19) 0.0725(11) Uani 1 1 d .
H28A H -0.1226 0.5835 0.3631 0.109 Uiso 1 1 calc R
H28B H -0.1358 0.4857 0.3967 0.109 Uiso 1 1 calc R
H28C H -0.0952 0.4852 0.3352 0.109 Uiso 1 1 calc R
C30 C 0.1357(2) 0.3741(3) 0.47265(18) 0.0641(10) Uani 1 1 d .
H32A H 0.1523 0.3324 0.4414 0.096 Uiso 1 1 calc R
H32B H 0.1007 0.3391 0.4982 0.096 Uiso 1 1 calc R
H32C H 0.1814 0.3954 0.4942 0.096 Uiso 1 1 calc R
C31 C -0.0272(2) 0.3849(3) 0.20348(17) 0.0604(10) Uani 1 1 d .
H19A H -0.0537 0.3277 0.2175 0.091 Uiso 1 1 calc R
H19B H -0.0461 0.4003 0.1650 0.091 Uiso 1 1 calc R
H19C H -0.0381 0.4382 0.2293 0.091 Uiso 1 1 calc R
C32 C 0.2324(2) 0.3278(3) 0.30736(15) 0.0591(9) Uani 1 1 d .
H24A H 0.2194 0.3798 0.3336 0.089 Uiso 1 1 calc R
H24B H 0.2881 0.3296 0.2986 0.089 Uiso 1 1 calc R
H24C H 0.2195 0.2668 0.3254 0.089 Uiso 1 1 calc R

loop_
_atom_site_aniso_label
_atom_site_aniso_U_11
_atom_site_aniso_U_22
_atom_site_aniso_U_33
_atom_site_aniso_U_23
_atom_site_aniso_U_13
_atom_site_aniso_U_12
Br1 0.1225(4) 0.0563(2) 0.0681(3) -0.01232(19) 0.0176(2) -0.0407(2)
Br2 0.0914(3) 0.0855(3) 0.0439(2) 0.00809(19) 0.0193(2) 0.0004(2)
N2 0.0471(16) 0.0309(12) 0.0439(15) -0.0025(11) 0.0039(12) -0.0035(11)
N1 0.0579(18) 0.0377(13) 0.0454(16) -0.0045(12) 0.0143(14) -0.0068(12)
C1 0.106(3) 0.0365(17) 0.062(2) 0.0031(17) -0.013(2) -0.015(2)
C2 0.121(4) 0.043(2) 0.094(4) 0.008(2) -0.053(3) -0.011(3)
C3 0.072(3) 0.042(2) 0.126(4) -0.006(3) -0.043(3) 0.003(2)
C4 0.049(2) 0.0390(18) 0.099(3) -0.0106(19) -0.007(2) -0.0036(16)
C5 0.050(2) 0.0286(14) 0.061(2) -0.0035(14) 0.0001(17) -0.0054(14)
C6 0.067(2) 0.0292(15) 0.052(2) 0.0020(14) -0.0024(18) -0.0092(15)
C7 0.061(2) 0.0357(15) 0.0468(19) -0.0011(14) 0.0211(17) -0.0106(15)
C8 0.047(2) 0.0271(14) 0.062(2) -0.0011(14) 0.0096(17) -0.0032(14)
C9 0.0481(19) 0.0263(13) 0.0493(19) -0.0003(13) 0.0029(16) -0.0007(13)
C10 0.0474(19) 0.0299(14) 0.0461(18) -0.0053(13) 0.0142(15) -0.0028(13)
C11 0.052(2) 0.0391(18) 0.092(3) -0.0040(19) 0.018(2) -0.0031(16)
C12 0.052(2) 0.046(2) 0.119(4) -0.015(2) -0.012(3) -0.0014(18)
C13 0.071(3) 0.0429(19) 0.090(3) -0.011(2) -0.027(3) 0.0046(19)
C14 0.068(3) 0.0358(16) 0.054(2) -0.0038(15) -0.0042(18) 0.0021(16)
C15 0.0453(19) 0.0356(15) 0.0412(17) -0.0029(13) 0.0083(15) -0.0008(14)
C16 0.0383(18) 0.0307(14) 0.0421(17) -0.0038(13) 0.0039(14) -0.0008(13)
C17 0.051(2) 0.0352(15) 0.0370(17) -0.0099(12) 0.0126(15) -0.0040(14)
C18 0.050(2) 0.0414(17) 0.0455(19) -0.0074(14) 0.0065(16) 0.0001(15)
C19 0.069(3) 0.0370(17) 0.0455(19) -0.0020(14) 0.0096(18) 0.0028(16)
C20 0.068(2) 0.0408(17) 0.0416(19) -0.0113(14) 0.0130(18) -0.0132(17)
C21 0.051(2) 0.057(2) 0.0438(19) -0.0134(16) 0.0057(16) -0.0082(17)
C22 0.051(2) 0.0466(17) 0.0383(17) -0.0058(14) 0.0108(15) 0.0019(15)
C23 0.0435(19) 0.0256(13) 0.0404(17) 0.0001(12) 0.0041(14) -0.0058(12)
C24 0.0453(19) 0.0304(14) 0.0485(19) 0.0064(13) -0.0017(16) -0.0023(13)
C25 0.056(2) 0.0435(17) 0.0392(18) 0.0070(14) -0.0084(16) -0.0069(15)
C26 0.057(2) 0.0408(17) 0.0381(18) 0.0052(14) 0.0084(16) -0.0070(15)
C27 0.045(2) 0.0411(16) 0.0468(19) 0.0050(14) 0.0070(15) -0.0018(14)
C28 0.047(2) 0.0349(14) 0.0403(17) 0.0007(13) 0.0002(15) -0.0043(14)
C29 0.063(3) 0.063(2) 0.091(3) -0.004(2) -0.010(2) 0.002(2)
C30 0.067(3) 0.061(2) 0.064(3) -0.0011(19) 0.001(2) 0.011(2)
C31 0.050(2) 0.059(2) 0.073(3) 0.0109(18) -0.0079(19) 0.0049(17)
C32 0.053(2) 0.076(3) 0.049(2) 0.0005(18) -0.0081(17) -0.0036(19)

loop_
_atom_type_symbol
_atom_type_description
_atom_type_scat_dispersion_real
_atom_type_scat_dispersion_imag
_atom_type_scat_source
C C 0.0033 0.0016 'International Tables Vol C Tables 4.2.6.8 and 6.1.1.4'
H H 0.0000 0.0000 'International Tables Vol C Tables 4.2.6.8 and 6.1.1.4'
N N 0.0061 0.0033 'International Tables Vol C Tables 4.2.6.8 and 6.1.1.4'
Br Br -0.2901 2.4595 'International Tables Vol C Tables 4.2.6.8 and 6.1.1.4'

loop_
_geom_angle_atom_site_label_1
_geom_angle_atom_site_label_2
_geom_angle_atom_site_label_3
_geom_angle
C16 N2 C23 118.8(2)
C15 N1 C17 125.4(3)
C2 C1 C6 119.0(4)
C2 C1 H4 120.5
C6 C1 H4 120.5
C3 C2 C1 121.1(4)
C3 C2 H3 119.5
C1 C2 H3 119.5
C2 C3 C4 120.5(4)
C2 C3 H2 119.8
C4 C3 H2 119.8
C5 C4 C3 118.8(4)
C5 C4 H1 120.6
C3 C4 H1 120.6
C6 C5 C4 120.1(3)
C6 C5 C10 113.4(3)
C4 C5 C10 126.5(3)
C1 C6 C5 120.6(4)
C1 C6 C7 126.1(4)
C5 C6 C7 113.3(3)
C8 C7 C6 107.8(3)
C8 C7 C15 108.3(3)
C6 C7 C15 102.6(3)
C8 C7 H6 112.5
C6 C7 H6 112.5
C15 C7 H6 112.5
C11 C8 C9 119.5(3)
C11 C8 C7 127.2(3)
C9 C8 C7 113.3(3)
C14 C9 C8 120.8(3)
C14 C9 C10 126.1(3)
C8 C9 C10 113.2(3)
C5 C10 C9 108.1(2)
C5 C10 C16 105.5(3)
C9 C10 C16 105.5(2)
C5 C10 H13 112.4
C9 C10 H13 112.4
C16 C10 H13 112.4
C12 C11 C8 119.0(4)
C12 C11 H8 120.5
C8 C11 H8 120.5
C13 C12 C11 121.1(4)
C13 C12 H9 119.4
C11 C12 H9 119.4
C12 C13 C14 120.7(4)
C12 C13 H10 119.7
C14 C13 H10 119.7
C9 C14 C13 118.9(4)
C9 C14 H11 120.5
C13 C14 H11 120.5
N1 C15 C16 129.9(3)
N1 C15 C7 119.1(3)
C16 C15 C7 110.9(2)
N2 C16 C15 122.5(3)
N2 C16 C10 127.0(3)
C15 C16 C10 110.5(2)
C18 C17 C22 121.6(3)
C18 C17 N1 119.7(3)
C22 C17 N1 118.0(3)
C17 C18 C19 118.6(3)
C17 C18 C29 121.0(3)
C19 C18 C29 120.4(3)
C20 C19 C18 119.8(3)
C20 C19 H27 120.1
C18 C19 H27 120.1
C21 C20 C19 121.7(3)
C21 C20 Br1 119.4(3)
C19 C20 Br1 118.9(3)
C20 C21 C22 120.2(3)
C20 C21 H30 119.9
C22 C21 H30 119.9
C21 C22 C17 118.1(3)
C21 C22 C30 120.5(3)
C17 C22 C30 121.4(3)
C28 C23 C24 121.7(3)
C28 C23 N2 119.7(3)
C24 C23 N2 118.5(3)
C25 C24 C23 118.6(3)
C25 C24 C31 120.7(3)
C23 C24 C31 120.7(3)
C26 C25 C24 119.9(3)
C26 C25 H20 120.0
C24 C25 H20 120.0
C25 C26 C27 121.7(3)
C25 C26 Br2 119.5(2)
C27 C26 Br2 118.8(3)
C26 C27 C28 119.5(3)
C26 C27 H22 120.3
C28 C27 H22 120.3
C23 C28 C27 118.5(3)
C23 C28 C32 121.5(3)
C27 C28 C32 120.0(3)
C18 C29 H28A 109.5
C18 C29 H28B 109.5
H28A C29 H28B 109.5
C18 C29 H28C 109.5
H28A C29 H28C 109.5
H28B C29 H28C 109.5
C22 C30 H32A 109.5
C22 C30 H32B 109.5
H32A C30 H32B 109.5
C22 C30 H32C 109.5
H32A C30 H32C 109.5
H32B C30 H32C 109.5
C24 C31 H19A 109.5
C24 C31 H19B 109.5
H19A C31 H19B 109.5
C24 C31 H19C 109.5
H19A C31 H19C 109.5
H19B C31 H19C 109.5
C28 C32 H24A 109.5
C28 C32 H24B 109.5
H24A C32 H24B 109.5
C28 C32 H24C 109.5
H24A C32 H24C 109.5
H24B C32 H24C 109.5

loop_
_geom_bond_atom_site_label_1
_geom_bond_atom_site_label_2
_geom_bond_distance
Br1 C20 1.907(3)
Br2 C26 1.903(3)
N2 C16 1.269(4)
N2 C23 1.430(4)
N1 C15 1.266(4)
N1 C17 1.421(4)
C1 C2 1.371(6)
C1 C6 1.380(5)
C1 H4 0.9300
C2 C3 1.368(7)
C2 H3 0.9300
C3 C4 1.389(6)
C3 H2 0.9300
C4 C5 1.384(5)
C4 H1 0.9300
C5 C6 1.383(5)
C5 C10 1.510(4)
C6 C7 1.523(5)
C7 C8 1.512(5)
C7 C15 1.525(4)
C7 H6 0.9800
C8 C11 1.386(5)
C8 C9 1.389(4)
C9 C14 1.378(4)
C9 C10 1.515(4)
C10 C16 1.534(4)
C10 H13 0.9800
C11 C12 1.382(6)
C11 H8 0.9300
C12 C13 1.360(6)
C12 H9 0.9300
C13 C14 1.380(5)
C13 H10 0.9300
C14 H11 0.9300
C15 C16 1.499(4)
C17 C18 1.388(4)
C17 C22 1.397(5)
C18 C19 1.389(4)
C18 C29 1.498(5)
C19 C20 1.374(5)
C19 H27 0.9300
C20 C21 1.364(5)
C21 C22 1.392(4)
C21 H30 0.9300
C22 C30 1.499(5)
C23 C28 1.388(4)
C23 C24 1.393(4)
C24 C25 1.386(4)
C24 C31 1.502(5)
C25 C26 1.372(5)
C25 H20 0.9300
C26 C27 1.377(4)
C27 C28 1.397(4)
C27 H22 0.9300
C28 C32 1.508(4)
C29 H28A 0.9600
C29 H28B 0.9600
C29 H28C 0.9600
C30 H32A 0.9600
C30 H32B 0.9600
C30 H32C 0.9600
C31 H19A 0.9600
C31 H19B 0.9600
C31 H19C 0.9600
C32 H24A 0.9600
C32 H24B 0.9600
C32 H24C 0.9600
